data_7217744
loop_
_publ_author_name
'jones, leigh Fon'
'McDonald, Cecelia'
'Brechin, Euan Kenneth'
'Sanz, Sergio'
'Rajaraman, Gopalan'
'Singh, Mukesh Kumar'
'Gaynor, Declan'

_publ_section_title
;
 High Nuclearity Ni(II) Cages from Hydroxamate Ligands
;
_journal_name_full 'RSC Advances'
_journal_paper_doi 10.1039/C4RA06064D
_journal_year 2014
_chemical_absolute_configuration ad
_chemical_formula_sum 'C74 H116 Cl2 N20 Ni9 O52'
_chemical_formula_weight 2716.96
_chemical_name_common '[Ni9]-(ClO4)2'
_chemical_name_systematic
;
 ?
;
_space_group_IT_number 9
_space_group_name_Hall 'C -2yc'
_symmetry_cell_setting monoclinic
_symmetry_space_group_name_Hall 'C -2yc'
_symmetry_space_group_name_H-M 'C 1 c 1'
_atom_sites_solution_hydrogens geom
_atom_sites_solution_primary direct
_atom_sites_solution_secondary difmap
_audit_creation_method SHELXL-97
_cell_angle_alpha 90.00
_cell_angle_beta 90.320(2)
_cell_angle_gamma 90.00
_cell_formula_units_Z 4
_cell_length_a 20.0036(7)
_cell_length_b 25.0628(9)
_cell_length_c 21.2234(5)
_cell_measurement_reflns_used 5730
_cell_measurement_temperature 150(2)
_cell_measurement_theta_max 25.35
_cell_measurement_theta_min 3.1630
_cell_volume 10640.1(6)
_computing_cell_refinement
;
CrysAlisPro, Agilent Technologies,
Version 1.171.36.32 (release 02-08-2013 CrysAlis171 .NET)
(compiled Aug  2 2013,16:46:58)
;
_computing_data_collection
;
CrysAlisPro, Agilent Technologies,
Version 1.171.36.32 (release 02-08-2013 CrysAlis171 .NET)
(compiled Aug  2 2013,16:46:58)
;
_computing_data_reduction
;
CrysAlisPro, Agilent Technologies,
Version 1.171.36.32 (release 02-08-2013 CrysAlis171 .NET)
(compiled Aug  2 2013,16:46:58)
;
_computing_molecular_graphics 'ORTEX (P.McArdle, 1995)'
_computing_publication_material 'SHELXL-97/2 (Sheldrick,1997)'
_computing_structure_refinement 'SHELXL-97/2 (Sheldrick,1997)'
_computing_structure_solution SHELXS97
_diffrn_ambient_temperature 150(2)
_diffrn_detector_area_resol_mean 16.1048
_diffrn_measured_fraction_theta_full 0.998
_diffrn_measured_fraction_theta_max 0.998
_diffrn_measurement_details
;
  1 omega   -1.00   96.00   1.0000   60.0000
omega____ theta____ kappa____ phi______ frames
    -       25.9059   77.0000  150.0000 97
  
  2 omega   -7.00   56.00   1.0000   60.0000
omega____ theta____ kappa____ phi______ frames
    -       25.9059  -99.0000  -90.0000 63
  
  3 omega  -25.00   68.00   1.0000   60.0000
omega____ theta____ kappa____ phi______ frames
    -       25.9059  -99.0000   30.0000 93
  
  4 omega   -2.00   77.00   1.0000   60.0000
omega____ theta____ kappa____ phi______ frames
    -       25.9059   19.0000  120.0000 79
  
  5 omega   59.00   91.00   1.0000   60.0000
omega____ theta____ kappa____ phi______ frames
    -       25.9059   57.0000  -60.0000 32
  
;
_diffrn_measurement_device_type 'Xcalibur, Sapphire3'
_diffrn_measurement_method '\w scans'
_diffrn_orient_matrix_UB_11 -0.0246176000
_diffrn_orient_matrix_UB_12 0.0203886000
_diffrn_orient_matrix_UB_21 0.0145709000
_diffrn_orient_matrix_UB_22 0.0119285000
_diffrn_orient_matrix_UB_23 0.0270784000
_diffrn_orient_matrix_UB_31 0.0209616000
_diffrn_orient_matrix_UB_32 0.0156109000
_diffrn_orient_matrix_UB_33 -0.0195342000
_diffrn_radiation_monochromator graphite
_diffrn_radiation_source 'Enhance (Mo) X-ray Source'
_diffrn_radiation_type 'Mo K\a'
_diffrn_radiation_wavelength 0.7107
_diffrn_reflns_av_R_equivalents 0.0946
_diffrn_reflns_limit_h_max 20
_diffrn_reflns_limit_h_min -24
_diffrn_reflns_limit_k_max 30
_diffrn_reflns_limit_k_min -30
_diffrn_reflns_limit_l_max 28
_diffrn_reflns_limit_l_min -25
_diffrn_reflns_number 40644
_diffrn_reflns_theta_full 25.35
_diffrn_reflns_theta_max 25.35
_diffrn_reflns_theta_min 3.16
_exptl_absorpt_coefficient_mu 1.708
_exptl_absorpt_correction_T_max 1.00000
_exptl_absorpt_correction_T_min 0.95840
_exptl_absorpt_correction_type multi-scan
_exptl_absorpt_process_details
;
CrysAlisPro, Agilent Technologies,
Version 1.171.36.32 (release 02-08-2013 CrysAlis171 .NET)
(compiled Aug  2 2013,16:46:58)
Empirical absorption correction using spherical harmonics,
 implemented in SCALE3 ABSPACK scaling algorithm.
;
_exptl_crystal_colour Green
_exptl_crystal_density_diffrn 1.656
_exptl_crystal_density_method 'not measured'
_exptl_crystal_description Parallelepiped
_exptl_crystal_F_000 5400
_exptl_crystal_size_max 0.08
_exptl_crystal_size_mid 0.05
_exptl_crystal_size_min 0.03
_refine_diff_density_max 1.129
_refine_diff_density_min -1.189
_refine_diff_density_rms 0.138
_refine_ls_abs_structure_details 'Flack H D (1983), Acta Cryst. A39, 876-881'
_refine_ls_abs_structure_Flack 0.026(18)
_refine_ls_extinction_method none
_refine_ls_goodness_of_fit_ref 1.027
_refine_ls_hydrogen_treatment constr
_refine_ls_matrix_type full
_refine_ls_number_parameters 1236
_refine_ls_number_reflns 16130
_refine_ls_number_restraints 6
_refine_ls_restrained_S_all 1.027
_refine_ls_R_factor_all 0.0989
_refine_ls_R_factor_gt 0.0693
_refine_ls_shift/su_max 0.000
_refine_ls_shift/su_mean 0.000
_refine_ls_structure_factor_coef Fsqd
_refine_ls_weighting_details 'calc w=1/[\s^2^(Fo^2^)+(0.0930P)^2^+0.0000P] where P=(Fo^2^+2Fc^2^)/3'
_refine_ls_weighting_scheme calc
_refine_ls_wR_factor_gt 0.1594
_refine_ls_wR_factor_ref 0.1769
_reflns_number_gt 12123
_reflns_number_total 16130
_reflns_threshold_expression >2sigma(I)
_cod_data_source_file c4ra06064d2.cif
_cod_data_source_block cmd263e5
_cod_original_sg_symbol_H-M Cc
_cod_database_code 7217744

loop_
_symmetry_equiv_pos_as_xyz
'x, y, z'
'x, -y, z+1/2'
'x+1/2, y+1/2, z'
'x+1/2, -y+1/2, z+1/2'

loop_
_atom_site_label
_atom_site_type_symbol
_atom_site_fract_x
_atom_site_fract_y
_atom_site_fract_z
_atom_site_U_iso_or_equiv
_atom_site_adp_type
_atom_site_occupancy
_atom_site_symmetry_multiplicity
_atom_site_calc_flag
_atom_site_refinement_flags
Ni1 Ni 0.58188(7) 0.14290(6) 0.04861(6) 0.0193(3) Uani 1 1 d .
Ni2 Ni 0.44356(7) 0.28234(6) 0.13732(6) 0.0191(3) Uani 1 1 d .
Ni3 Ni 0.44469(7) 0.17265(6) 0.01267(6) 0.0179(3) Uani 1 1 d .
Ni4 Ni 0.51567(7) 0.27076(6) 0.00311(6) 0.0188(3) Uani 1 1 d .
Ni5 Ni 0.35045(7) 0.24789(6) -0.06755(6) 0.0189(3) Uani 1 1 d .
Ni6 Ni 0.51309(7) 0.22391(6) -0.14035(6) 0.0182(3) Uani 1 1 d .
Ni7 Ni 0.44317(7) 0.32239(6) -0.14891(6) 0.0193(3) Uani 1 1 d .
Ni8 Ni 0.43699(7) 0.21176(6) -0.27346(6) 0.0201(3) Uani 1 1 d .
Ni9 Ni 0.58012(7) 0.35010(6) -0.18810(6) 0.0207(3) Uani 1 1 d .
Cl2 Cl 0.2116(4) 0.0792(3) -0.0005(3) 0.114(2) Uiso 1 1 d .
O1 O 0.5696(4) 0.1429(3) 0.1442(3) 0.0220(17) Uani 1 1 d .
O2 O 0.5243(4) 0.2087(3) 0.0623(3) 0.0187(16) Uani 1 1 d .
O3 O 0.6310(4) 0.0714(3) 0.0409(4) 0.0304(19) Uani 1 1 d .
O4 O 0.5083(4) 0.3235(3) 0.1940(3) 0.0216(17) Uani 1 1 d .
O5 O 0.4956(3) 0.3253(3) 0.0710(3) 0.0183(17) Uani 1 1 d .
O6 O 0.3904(4) 0.1496(3) 0.0895(3) 0.0230(18) Uani 1 1 d .
O7 O 0.4894(3) 0.1026(3) 0.0291(3) 0.0190(16) Uani 1 1 d .
O8 O 0.2870(4) 0.2564(3) 0.0034(3) 0.0261(19) Uani 1 1 d .
O9 O 0.4160(4) 0.2507(3) 0.0031(3) 0.0225(18) Uani 1 1 d .
O10 O 0.3642(4) 0.1618(3) -0.0508(3) 0.0228(18) Uani 1 1 d .
H10A H 0.3249 0.1449 -0.0310 0.027 Uiso 1 1 calc R
H10B H 0.3771 0.1421 -0.0893 0.027 Uiso 1 1 calc R
O11 O 0.2849(4) 0.2388(3) -0.1380(3) 0.0256(19) Uani 1 1 d .
O12 O 0.4141(4) 0.2444(3) -0.1387(3) 0.0212(17) Uani 1 1 d .
O13 O 0.3859(4) 0.3465(3) -0.2242(3) 0.0265(19) Uani 1 1 d .
O14 O 0.4900(4) 0.3917(3) -0.1682(3) 0.0240(18) Uani 1 1 d .
O15 O 0.5102(3) 0.1869(3) -0.0590(3) 0.0202(17) Uani 1 1 d .
O16 O 0.5208(4) 0.2854(3) -0.1990(3) 0.0171(16) Uani 1 1 d .
O17 O 0.6315(4) 0.4205(3) -0.1867(4) 0.034(2) Uani 1 1 d .
O18 O 0.6089(4) 0.2063(3) -0.1336(3) 0.0207(17) Uani 1 1 d .
O19 O 0.5113(3) 0.3072(3) -0.0795(3) 0.0182(16) Uani 1 1 d .
O20 O 0.6116(4) 0.2858(3) -0.0066(3) 0.0196(17) Uani 1 1 d .
O21 O 0.5005(4) 0.1714(3) -0.3312(3) 0.0245(18) Uani 1 1 d .
O22 O 0.4905(3) 0.1690(3) -0.2070(3) 0.0182(16) Uani 1 1 d .
O23 O 0.3632(4) 0.3338(3) -0.0863(3) 0.0267(19) Uani 1 1 d .
H23A H 0.3236 0.3501 -0.1067 0.032 Uiso 1 1 calc R
H23B H 0.3761 0.3543 -0.0482 0.032 Uiso 1 1 calc R
O24 O 0.5655(4) 0.3491(3) -0.2848(3) 0.0257(18) Uani 1 1 d .
O27 O 0.6700(4) 0.2014(3) -0.5392(4) 0.0307(19) Uiso 1 1 d .
O28 O 0.3982(4) 0.1067(3) -0.1499(4) 0.035(2) Uiso 1 1 d .
O29 O 0.6684(4) 0.3005(3) 0.4049(4) 0.036(2) Uiso 1 1 d .
O30 O 0.5539(5) -0.0023(4) 0.0996(4) 0.042(2) Uiso 1 1 d .
O31 O 0.4002(4) 0.3886(3) 0.0140(4) 0.036(2) Uiso 1 1 d .
O32 O 0.1242(5) 0.4429(4) -0.2964(4) 0.044(2) Uiso 1 1 d .
O33 O 0.4949(6) 0.0871(5) -0.4621(5) 0.065(3) Uiso 1 1 d .
O34 O 0.2410(5) 0.3638(4) -0.1240(5) 0.058(3) Uiso 1 1 d .
O35 O 0.1220(7) 0.0633(6) 0.1649(6) 0.087(4) Uiso 1 1 d .
O36 O 0.5966(6) 0.4256(5) 0.0118(5) 0.081(4) Uiso 1 1 d .
O37 O 0.5459(7) 0.4992(6) -0.2407(6) 0.094(4) Uiso 1 1 d .
O38 O 0.4711(7) 0.0381(6) -0.0739(6) 0.101(4) Uiso 1 1 d .
O39 O 0.3884(8) 0.4282(7) -0.7509(7) 0.111(5) Uiso 1 1 d .
O41 O 0.9708(9) 0.4347(8) -0.0826(8) 0.134(6) Uiso 1 1 d .
O42 O 0.4993(12) 0.4432(10) -0.5657(10) 0.186(9) Uiso 1 1 d .
O43 O 0.7022(10) 0.4600(9) -0.0791(9) 0.152(7) Uiso 1 1 d .
O45 O 0.4892(7) 0.4511(6) -0.0576(6) 0.097(4) Uiso 1 1 d .
O80 O 0.8142(10) 0.0052(8) -0.1823(9) 0.152(7) Uiso 1 1 d .
O54 O 0.1480(19) 0.0793(15) -0.0478(17) 0.306(17) Uiso 1 1 d .
O55 O 0.1905(12) 0.0345(11) 0.0441(11) 0.201(10) Uiso 1 1 d .
O56 O 0.2487(17) 0.0482(15) -0.0619(16) 0.291(15) Uiso 1 1 d .
O57 O 0.2416(10) 0.1345(9) 0.0065(9) 0.154(7) Uiso 1 1 d .
O61 O 0.4947(11) 0.4162(9) -0.6836(10) 0.161(8) Uiso 1 1 d .
H61A H 0.5285 0.4272 -0.6638 0.194 Uiso 1 1 calc R
O64 O 0.3753(6) 0.0893(5) -0.4000(5) 0.061(3) Uiso 1 1 d .
H64 H 0.3570 0.1146 -0.4194 0.074 Uiso 1 1 calc R
N1 N 0.5732(4) 0.1654(4) -0.0432(4) 0.021(2) Uani 1 1 d .
N2 N 0.6730(4) 0.1853(4) 0.0460(4) 0.020(2) Uani 1 1 d .
H2A H 0.6641 0.2210 0.0406 0.024 Uiso 1 1 calc R
H2B H 0.6948 0.1812 0.0839 0.024 Uiso 1 1 calc R
N3 N 0.3833(4) 0.2642(3) 0.0618(4) 0.0152(19) Uani 1 1 d .
N4 N 0.3649(5) 0.3409(4) 0.1503(4) 0.024(2) Uani 1 1 d .
H4A H 0.3744 0.3619 0.1847 0.029 Uiso 1 1 calc R
H4B H 0.3620 0.3626 0.1154 0.029 Uiso 1 1 calc R
N5 N 0.5074(4) 0.2186(3) 0.1253(4) 0.016(2) Uani 1 1 d .
N6 N 0.4060(5) 0.2292(4) 0.2063(4) 0.025(2) Uani 1 1 d .
H6A H 0.3715 0.2458 0.2271 0.030 Uiso 1 1 calc R
H6B H 0.3885 0.1998 0.1861 0.030 Uiso 1 1 calc R
N7 N 0.4601(5) 0.0804(4) 0.0837(4) 0.022(2) Uani 1 1 d .
H7A H 0.4742 0.0496 0.0986 0.026 Uiso 1 1 calc R
N8 N 0.2764(6) 0.1161(5) 0.1597(6) 0.065(4) Uani 1 1 d .
H8A H 0.2353 0.1179 0.1741 0.078 Uiso 1 1 calc R
H8B H 0.2872 0.1332 0.1250 0.078 Uiso 1 1 calc R
N9 N 0.6699(5) 0.3068(4) -0.1853(4) 0.025(2) Uani 1 1 d .
H9A H 0.6602 0.2712 -0.1802 0.030 Uiso 1 1 calc R
H9B H 0.6913 0.3107 -0.2233 0.030 Uiso 1 1 calc R
N10 N 0.5742(4) 0.3277(4) -0.0962(4) 0.020(2) Uani 1 1 d .
N11 N 0.2664(6) 0.3970(6) -0.2738(8) 0.093(6) Uani 1 1 d .
H11A H 0.2794 0.3838 -0.2373 0.112 Uiso 1 1 calc R
H11B H 0.2236 0.3990 -0.2831 0.112 Uiso 1 1 calc R
N12 N 0.4584(5) 0.4155(4) -0.2189(4) 0.029(2) Uani 1 1 d .
H12A H 0.4703 0.4472 -0.2324 0.035 Uiso 1 1 calc R
N13 N 0.3971(5) 0.2655(4) -0.3401(4) 0.025(2) Uani 1 1 d .
H13A H 0.3610 0.2498 -0.3598 0.030 Uiso 1 1 calc R
H13B H 0.3821 0.2954 -0.3195 0.030 Uiso 1 1 calc R
N14 N 0.5025(5) 0.2742(4) -0.2633(4) 0.022(2) Uani 1 1 d .
N15 N 0.5844(5) 0.1692(4) -0.4302(4) 0.030(2) Uani 1 1 d .
H15A H 0.5495 0.1862 -0.4151 0.036 Uiso 1 1 calc R
H15B H 0.5981 0.1758 -0.4688 0.036 Uiso 1 1 calc R
N16 N 0.5439(4) 0.1447(4) -0.2388(4) 0.021(2) Uani 1 1 d .
H16A H 0.5760 0.1287 -0.2174 0.025 Uiso 1 1 calc R
N17 N 0.3589(5) 0.1541(4) -0.2857(4) 0.023(2) Uani 1 1 d .
H17A H 0.3673 0.1332 -0.3205 0.028 Uiso 1 1 calc R
H17B H 0.3565 0.1323 -0.2510 0.028 Uiso 1 1 calc R
N18 N 0.3795(4) 0.2309(4) -0.1972(4) 0.019(2) Uani 1 1 d .
N19 N 0.5475(5) 0.3517(4) 0.1007(4) 0.026(2) Uani 1 1 d .
H19A H 0.5783 0.3685 0.0789 0.032 Uiso 1 1 calc R
N20 N 0.5872(5) 0.3320(4) 0.2958(4) 0.027(2) Uani 1 1 d .
H20A H 0.6000 0.3265 0.3350 0.032 Uiso 1 1 calc R
H20B H 0.5535 0.3138 0.2799 0.032 Uiso 1 1 calc R
C1 C 0.6217(5) 0.1806(4) -0.0824(5) 0.019(2) Uani 1 1 d .
C2 C 0.6900(5) 0.1635(4) -0.0676(5) 0.017(2) Uani 1 1 d .
C3 C 0.7161(6) 0.1675(5) -0.0038(6) 0.030(3) Uani 1 1 d .
C4 C 0.7813(6) 0.1532(5) 0.0079(5) 0.031(3) Uani 1 1 d .
H4 H 0.7982 0.1548 0.0498 0.037 Uiso 1 1 calc R
C5 C 0.8233(7) 0.1362(6) -0.0410(6) 0.042(4) Uani 1 1 d .
H5 H 0.8687 0.1276 -0.0326 0.050 Uiso 1 1 calc R
C6 C 0.7978(6) 0.1323(6) -0.1013(6) 0.039(3) Uani 1 1 d .
H6 H 0.8249 0.1191 -0.1345 0.047 Uiso 1 1 calc R
C7 C 0.7335(6) 0.1474(5) -0.1132(5) 0.034(3) Uani 1 1 d .
H7 H 0.7181 0.1468 -0.1556 0.040 Uiso 1 1 calc R
C8 C 0.3209(6) 0.2664(4) 0.0558(5) 0.022(3) Uani 1 1 d .
C9 C 0.2802(6) 0.2767(4) 0.1130(5) 0.021(2) Uani 1 1 d .
C10 C 0.2218(5) 0.2513(5) 0.1228(5) 0.023(3) Uani 1 1 d .
H10 H 0.2055 0.2273 0.0917 0.028 Uiso 1 1 calc R
C11 C 0.1850(6) 0.2594(4) 0.1767(5) 0.023(2) Uani 1 1 d .
H11 H 0.1437 0.2413 0.1823 0.028 Uiso 1 1 calc R
C12 C 0.2093(6) 0.2946(5) 0.2234(5) 0.029(3) Uani 1 1 d .
H12 H 0.1853 0.2996 0.2615 0.035 Uiso 1 1 calc R
C13 C 0.2672(5) 0.3212(4) 0.2134(5) 0.018(2) Uani 1 1 d .
H13 H 0.2828 0.3455 0.2446 0.022 Uiso 1 1 calc R
C14 C 0.3044(5) 0.3141(4) 0.1592(5) 0.020(2) Uani 1 1 d .
C15 C 0.5326(6) 0.1822(5) 0.1626(5) 0.024(3) Uani 1 1 d .
C16 C 0.5156(5) 0.1892(4) 0.2304(5) 0.017(2) Uani 1 1 d .
C17 C 0.5604(6) 0.1730(5) 0.2763(5) 0.026(3) Uani 1 1 d .
H17 H 0.6014 0.1571 0.2638 0.032 Uiso 1 1 calc R
C18 C 0.5477(6) 0.1791(6) 0.3390(5) 0.035(3) Uani 1 1 d .
H18 H 0.5787 0.1659 0.3693 0.041 Uiso 1 1 calc R
C19 C 0.4921(7) 0.2035(6) 0.3578(5) 0.043(4) Uani 1 1 d .
H19 H 0.4853 0.2095 0.4015 0.052 Uiso 1 1 calc R
C20 C 0.4428(6) 0.2208(6) 0.3140(5) 0.035(3) Uani 1 1 d .
H20 H 0.4033 0.2383 0.3278 0.042 Uiso 1 1 calc R
C21 C 0.4534(6) 0.2117(5) 0.2514(5) 0.027(3) Uani 1 1 d .
C22 C 0.4120(6) 0.1062(5) 0.1119(5) 0.028(3) Uani 1 1 d .
C23 C 0.3893(6) 0.0826(4) 0.1732(5) 0.022(3) Uani 1 1 d .
C24 C 0.3237(7) 0.0864(4) 0.1914(6) 0.034(3) Uani 1 1 d .
C25 C 0.3057(7) 0.0604(5) 0.2449(6) 0.037(3) Uani 1 1 d .
H25 H 0.2602 0.0616 0.2574 0.044 Uiso 1 1 calc R
C26 C 0.3502(8) 0.0324(6) 0.2817(6) 0.046(4) Uani 1 1 d .
H26 H 0.3353 0.0154 0.3191 0.055 Uiso 1 1 calc R
C27 C 0.4141(9) 0.0291(6) 0.2651(7) 0.059(5) Uani 1 1 d .
H27 H 0.4456 0.0098 0.2897 0.071 Uiso 1 1 calc R
C28 C 0.4331(7) 0.0554(6) 0.2095(5) 0.038(3) Uani 1 1 d .
H28 H 0.4786 0.0540 0.1971 0.046 Uiso 1 1 calc R
C29 C 0.6206(6) 0.3123(4) -0.0569(5) 0.024(3) Uani 1 1 d .
C30 C 0.6917(6) 0.3274(5) -0.0750(5) 0.026(3) Uani 1 1 d .
C31 C 0.7364(6) 0.3424(6) -0.0279(6) 0.041(4) Uani 1 1 d .
H31 H 0.7218 0.3424 0.0146 0.049 Uiso 1 1 calc R
C32 C 0.8022(6) 0.3573(6) -0.0408(6) 0.040(3) Uani 1 1 d .
H32 H 0.8321 0.3682 -0.0083 0.049 Uiso 1 1 calc R
C33 C 0.8216(6) 0.3555(6) -0.1028(6) 0.038(3) Uani 1 1 d .
H33 H 0.8653 0.3672 -0.1135 0.045 Uiso 1 1 calc R
C34 C 0.7795(6) 0.3373(5) -0.1504(5) 0.031(3) Uani 1 1 d .
H34 H 0.7952 0.3345 -0.1925 0.037 Uiso 1 1 calc R
C35 C 0.7142(6) 0.3231(5) -0.1361(5) 0.027(3) Uani 1 1 d .
C36 C 0.3154(6) 0.2294(4) -0.1896(5) 0.020(2) Uani 1 1 d .
C37 C 0.2747(5) 0.2196(4) -0.2480(5) 0.019(2) Uani 1 1 d .
C38 C 0.2194(6) 0.2482(5) -0.2585(5) 0.023(3) Uani 1 1 d .
H38 H 0.2044 0.2721 -0.2268 0.027 Uiso 1 1 calc R
C39 C 0.1834(6) 0.2439(4) -0.3139(5) 0.026(3) Uani 1 1 d .
H39 H 0.1438 0.2642 -0.3200 0.031 Uiso 1 1 calc R
C40 C 0.2052(6) 0.2102(5) -0.3598(5) 0.022(3) Uani 1 1 d .
H40 H 0.1813 0.2078 -0.3985 0.027 Uiso 1 1 calc R
C41 C 0.2621(5) 0.1793(4) -0.3506(5) 0.019(2) Uani 1 1 d .
H41 H 0.2769 0.1560 -0.3830 0.023 Uiso 1 1 calc R
C42 C 0.2975(6) 0.1823(4) -0.2940(5) 0.023(3) Uani 1 1 d .
C43 C 0.4095(6) 0.3883(5) -0.2464(5) 0.027(3) Uani 1 1 d .
C44 C 0.3807(7) 0.4135(5) -0.3071(6) 0.031(3) Uani 1 1 d .
C45 C 0.3139(8) 0.4149(5) -0.3170(6) 0.046(4) Uani 1 1 d .
C46 C 0.2906(9) 0.4402(6) -0.3711(6) 0.050(4) Uani 1 1 d .
H46 H 0.2438 0.4436 -0.3778 0.060 Uiso 1 1 calc R
C47 C 0.3319(9) 0.4596(7) -0.4130(7) 0.063(5) Uani 1 1 d .
H47 H 0.3149 0.4767 -0.4496 0.075 Uiso 1 1 calc R
C48 C 0.4011(9) 0.4550(7) -0.4039(7) 0.073(6) Uani 1 1 d .
H48 H 0.4305 0.4674 -0.4356 0.087 Uiso 1 1 calc R
C49 C 0.4262(8) 0.4336(7) -0.3516(6) 0.061(5) Uani 1 1 d .
H49 H 0.4731 0.4319 -0.3446 0.073 Uiso 1 1 calc R
C50 C 0.5261(5) 0.3098(4) -0.3007(5) 0.018(2) Uiso 1 1 d .
C51 C 0.5078(7) 0.3045(5) -0.3686(5) 0.029(3) Uani 1 1 d .
C52 C 0.4434(6) 0.2807(5) -0.3856(5) 0.029(3) Uani 1 1 d .
C53 C 0.4294(7) 0.2759(6) -0.4499(5) 0.036(3) Uani 1 1 d .
H53 H 0.3879 0.2612 -0.4631 0.043 Uiso 1 1 calc R
C54 C 0.4750(8) 0.2924(6) -0.4944(6) 0.047(4) Uani 1 1 d .
H54 H 0.4633 0.2890 -0.5376 0.057 Uiso 1 1 calc R
C55 C 0.5374(7) 0.3138(6) -0.4790(6) 0.043(4) Uani 1 1 d .
H55 H 0.5686 0.3235 -0.5106 0.051 Uiso 1 1 calc R
C56 C 0.5522(7) 0.3202(5) -0.4144(5) 0.034(3) Uani 1 1 d .
H56 H 0.5936 0.3357 -0.4022 0.041 Uiso 1 1 calc R
C57 C 0.5456(6) 0.1459(4) -0.3015(5) 0.020(2) Uani 1 1 d .
C58 C 0.6010(6) 0.1182(5) -0.3319(5) 0.027(3) Uani 1 1 d .
C59 C 0.6167(6) 0.1333(5) -0.3945(5) 0.027(3) Uani 1 1 d .
C60 C 0.6747(6) 0.1062(5) -0.4193(6) 0.039(3) Uani 1 1 d .
H60 H 0.6879 0.1141 -0.4612 0.047 Uiso 1 1 calc R
C61 C 0.7116(6) 0.0702(5) -0.3863(6) 0.032(3) Uani 1 1 d .
H61 H 0.7505 0.0549 -0.4044 0.039 Uiso 1 1 calc R
C62 C 0.6933(7) 0.0566(5) -0.3293(6) 0.038(3) Uani 1 1 d .
H62 H 0.7184 0.0305 -0.3069 0.045 Uiso 1 1 calc R
C63 C 0.6375(6) 0.0798(4) -0.3008(5) 0.027(3) Uani 1 1 d .
H63 H 0.6247 0.0689 -0.2597 0.032 Uiso 1 1 calc R
C64 C 0.5495(5) 0.3508(5) 0.1655(5) 0.020(2) Uani 1 1 d .
C65 C 0.6025(6) 0.3814(5) 0.1959(5) 0.029(3) Uani 1 1 d .
C66 C 0.6374(6) 0.4204(4) 0.1661(6) 0.031(3) Uani 1 1 d .
H66 H 0.6259 0.4288 0.1238 0.037 Uiso 1 1 calc R
C67 C 0.6899(7) 0.4491(5) 0.1952(6) 0.047(4) Uani 1 1 d .
H67 H 0.7127 0.4772 0.1742 0.056 Uiso 1 1 calc R
C68 C 0.7058(7) 0.4343(5) 0.2545(7) 0.044(4) Uani 1 1 d .
H68 H 0.7425 0.4513 0.2747 0.053 Uiso 1 1 calc R
C69 C 0.6721(7) 0.3966(5) 0.2864(6) 0.036(3) Uani 1 1 d .
H69 H 0.6850 0.3889 0.3285 0.043 Uiso 1 1 calc R
C70 C 0.6194(6) 0.3686(4) 0.2600(5) 0.024(3) Uani 1 1 d .
C80 C 0.4641(13) 0.3701(11) -0.6484(12) 0.126(9) Uiso 1 1 d .
H80A H 0.4236 0.3582 -0.6705 0.190 Uiso 1 1 calc R
H80B H 0.4525 0.3815 -0.6057 0.190 Uiso 1 1 calc R
H80C H 0.4962 0.3406 -0.6462 0.190 Uiso 1 1 calc R
C81 C 0.3418(9) 0.0410(8) -0.4143(8) 0.078(5) Uiso 1 1 d .
H81A H 0.3586 0.0126 -0.3868 0.117 Uiso 1 1 calc R
H81B H 0.3498 0.0315 -0.4584 0.117 Uiso 1 1 calc R
H81C H 0.2937 0.0456 -0.4075 0.117 Uiso 1 1 calc R
Cl1 Cl 0.6337(4) -0.0022(3) -0.1260(4) 0.130(2) Uiso 1 1 d D
O50 O 0.5859(12) -0.0350(10) -0.1657(11) 0.227(11) Uiso 1 1 d D
O51 O 0.6943(11) 0.0004(12) -0.1696(12) 0.248(13) Uiso 1 1 d D
O53 O 0.6742(18) 0.0049(18) -0.0655(12) 0.37(2) Uiso 1 1 d D
O52 O 0.5978(11) 0.0493(7) -0.1447(11) 0.202(10) Uiso 1 1 d D

loop_
_atom_site_aniso_label
_atom_site_aniso_U_11
_atom_site_aniso_U_22
_atom_site_aniso_U_33
_atom_site_aniso_U_23
_atom_site_aniso_U_13
_atom_site_aniso_U_12
Ni1 0.0169(8) 0.0226(8) 0.0183(7) 0.0010(6) 0.0019(5) -0.0004(6)
Ni2 0.0179(8) 0.0219(8) 0.0176(7) -0.0025(6) 0.0025(5) -0.0017(6)
Ni3 0.0172(8) 0.0200(7) 0.0165(7) -0.0012(6) 0.0023(5) -0.0015(6)
Ni4 0.0169(8) 0.0242(8) 0.0154(7) 0.0016(6) 0.0030(5) -0.0005(6)
Ni5 0.0142(7) 0.0259(8) 0.0167(7) -0.0027(6) 0.0017(5) 0.0006(6)
Ni6 0.0153(8) 0.0248(8) 0.0146(7) 0.0010(6) 0.0009(5) 0.0008(6)
Ni7 0.0177(8) 0.0209(8) 0.0193(7) 0.0001(6) 0.0014(6) 0.0025(6)
Ni8 0.0198(8) 0.0250(8) 0.0156(7) -0.0007(6) 0.0012(6) 0.0048(7)
Ni9 0.0185(8) 0.0244(8) 0.0194(7) 0.0035(6) 0.0022(6) 0.0000(6)
O1 0.026(5) 0.025(4) 0.015(4) 0.000(3) 0.002(3) 0.000(4)
O2 0.022(4) 0.026(4) 0.008(3) 0.000(3) 0.006(3) -0.005(4)
O3 0.012(4) 0.031(5) 0.048(5) 0.003(4) 0.001(3) 0.006(4)
O4 0.026(5) 0.018(4) 0.020(4) -0.003(3) 0.003(3) -0.006(4)
O5 0.020(4) 0.026(4) 0.009(3) -0.006(3) 0.004(3) -0.009(3)
O6 0.020(5) 0.024(5) 0.024(4) 0.009(3) 0.008(3) -0.004(4)
O7 0.015(4) 0.026(4) 0.016(4) 0.005(3) 0.000(3) 0.000(3)
O8 0.015(4) 0.040(5) 0.023(4) -0.003(4) 0.006(3) -0.001(4)
O9 0.027(5) 0.024(4) 0.017(4) -0.005(3) 0.009(3) 0.000(4)
O10 0.021(5) 0.025(4) 0.022(4) -0.003(3) 0.006(3) -0.004(3)
O11 0.017(4) 0.039(5) 0.021(4) -0.001(3) -0.001(3) 0.007(4)
O12 0.023(5) 0.023(4) 0.018(4) -0.008(3) -0.006(3) 0.009(4)
O13 0.028(5) 0.020(4) 0.032(4) 0.007(4) 0.006(3) 0.006(4)
O14 0.023(5) 0.035(5) 0.015(4) 0.002(3) 0.002(3) -0.005(4)
O15 0.009(4) 0.034(5) 0.017(4) 0.001(3) -0.001(3) 0.007(3)
O16 0.022(4) 0.022(4) 0.007(3) 0.000(3) -0.006(3) 0.003(3)
O17 0.015(5) 0.038(5) 0.048(5) 0.013(4) 0.001(4) -0.010(4)
O18 0.024(5) 0.021(4) 0.017(4) 0.005(3) 0.004(3) -0.003(3)
O19 0.016(4) 0.024(4) 0.015(4) -0.001(3) 0.001(3) -0.006(3)
O20 0.016(4) 0.030(5) 0.013(4) -0.006(3) 0.003(3) -0.009(3)
O21 0.021(5) 0.030(5) 0.022(4) 0.000(3) 0.002(3) 0.002(4)
O22 0.017(4) 0.026(4) 0.011(4) 0.001(3) -0.005(3) -0.002(3)
O23 0.020(5) 0.035(5) 0.024(4) -0.003(4) 0.000(3) 0.008(4)
O24 0.020(4) 0.030(5) 0.027(4) 0.005(3) 0.005(3) -0.001(4)
N1 0.011(5) 0.025(5) 0.026(5) -0.013(4) -0.005(4) 0.009(4)
N2 0.023(6) 0.016(5) 0.020(5) -0.004(4) 0.003(4) -0.002(4)
N3 0.011(5) 0.021(5) 0.014(4) 0.001(4) 0.004(3) 0.000(4)
N4 0.029(6) 0.017(5) 0.026(5) -0.006(4) 0.007(4) 0.008(4)
N5 0.022(5) 0.015(5) 0.011(4) -0.003(4) -0.008(4) -0.006(4)
N6 0.017(6) 0.029(6) 0.030(5) -0.002(4) 0.006(4) -0.002(4)
N7 0.025(6) 0.014(5) 0.027(5) 0.005(4) 0.001(4) -0.002(4)
N8 0.043(8) 0.069(10) 0.083(9) 0.036(8) 0.037(7) 0.030(7)
N9 0.027(6) 0.022(5) 0.025(5) 0.002(4) 0.002(4) -0.010(4)
N10 0.012(5) 0.030(5) 0.017(5) 0.002(4) -0.005(4) -0.002(4)
N11 0.021(8) 0.102(13) 0.156(15) 0.079(12) -0.022(8) -0.017(8)
N12 0.026(6) 0.033(6) 0.029(6) 0.003(5) -0.004(4) -0.001(5)
N13 0.029(6) 0.026(6) 0.019(5) 0.003(4) -0.001(4) -0.004(5)
N14 0.031(6) 0.022(5) 0.012(5) -0.002(4) 0.000(4) 0.010(4)
N15 0.023(6) 0.041(7) 0.027(5) 0.002(5) 0.008(4) 0.005(5)
N16 0.016(5) 0.026(5) 0.021(5) -0.002(4) -0.008(4) 0.012(4)
N17 0.034(6) 0.028(6) 0.008(4) 0.002(4) 0.002(4) 0.009(5)
N18 0.012(5) 0.026(5) 0.019(5) 0.004(4) -0.004(4) -0.001(4)
N19 0.028(6) 0.020(5) 0.032(6) 0.002(4) 0.008(4) -0.011(4)
N20 0.026(6) 0.033(6) 0.022(5) 0.008(4) 0.002(4) 0.001(5)
C1 0.015(6) 0.018(6) 0.023(6) -0.005(5) -0.004(4) -0.002(5)
C2 0.014(6) 0.007(5) 0.030(6) 0.000(4) 0.001(4) -0.003(4)
C3 0.026(8) 0.025(7) 0.038(7) 0.010(5) 0.006(5) 0.000(6)
C4 0.019(7) 0.045(8) 0.027(6) 0.010(6) -0.006(5) 0.020(6)
C5 0.033(8) 0.057(10) 0.037(8) 0.003(7) 0.017(6) 0.007(7)
C6 0.031(8) 0.057(9) 0.030(7) -0.007(6) 0.009(6) 0.008(7)
C7 0.032(8) 0.049(8) 0.020(6) 0.003(6) -0.001(5) 0.009(6)
C8 0.029(8) 0.016(6) 0.020(6) 0.003(4) 0.015(5) -0.004(5)
C9 0.024(7) 0.022(6) 0.018(6) -0.005(5) 0.003(4) 0.003(5)
C10 0.009(6) 0.029(7) 0.031(6) -0.001(5) 0.000(4) 0.010(5)
C11 0.017(6) 0.025(6) 0.028(6) -0.012(5) 0.008(5) -0.007(5)
C12 0.026(7) 0.045(8) 0.018(6) 0.002(5) 0.011(5) 0.001(6)
C13 0.022(6) 0.003(5) 0.030(6) -0.003(4) 0.006(5) 0.004(5)
C14 0.015(6) 0.014(6) 0.033(6) -0.002(5) -0.001(5) 0.009(5)
C15 0.020(7) 0.023(6) 0.031(6) -0.004(5) 0.002(5) -0.005(5)
C16 0.015(6) 0.018(6) 0.018(5) 0.000(4) 0.007(4) -0.006(5)
C17 0.030(7) 0.029(7) 0.021(6) -0.004(5) -0.003(5) 0.000(6)
C18 0.037(8) 0.052(9) 0.014(6) 0.006(6) -0.001(5) -0.006(7)
C19 0.052(10) 0.069(10) 0.008(6) 0.002(6) 0.008(5) -0.002(8)
C20 0.029(8) 0.052(9) 0.025(7) 0.006(6) 0.012(5) 0.002(6)
C21 0.028(7) 0.031(7) 0.022(6) 0.004(5) 0.005(5) -0.005(6)
C22 0.023(7) 0.038(8) 0.022(6) -0.001(5) -0.001(5) -0.018(6)
C23 0.025(7) 0.020(6) 0.022(6) -0.001(5) 0.009(5) -0.007(5)
C24 0.045(9) 0.014(6) 0.044(8) 0.003(5) 0.021(6) 0.003(6)
C25 0.032(8) 0.019(6) 0.060(9) -0.011(6) 0.027(7) -0.008(6)
C26 0.064(11) 0.050(9) 0.023(7) 0.005(6) 0.021(7) -0.033(8)
C27 0.088(14) 0.044(9) 0.046(9) 0.010(7) -0.008(8) -0.020(9)
C28 0.046(9) 0.056(9) 0.014(6) -0.003(6) 0.004(5) -0.029(7)
C29 0.027(7) 0.017(6) 0.027(6) -0.004(5) 0.019(5) -0.016(5)
C30 0.019(7) 0.043(8) 0.016(6) 0.000(5) 0.001(5) 0.004(6)
C31 0.029(8) 0.066(10) 0.027(7) 0.008(6) 0.013(5) -0.005(7)
C32 0.025(8) 0.068(10) 0.028(7) 0.017(6) 0.002(5) -0.015(7)
C33 0.012(7) 0.051(9) 0.050(8) 0.010(7) -0.006(5) -0.006(6)
C34 0.024(7) 0.038(8) 0.031(7) 0.015(5) 0.012(5) 0.010(6)
C35 0.020(7) 0.035(7) 0.028(6) 0.014(5) 0.005(5) 0.003(6)
C36 0.032(7) 0.008(5) 0.021(6) -0.004(4) -0.006(5) 0.006(5)
C37 0.013(6) 0.029(6) 0.015(5) -0.002(5) 0.002(4) 0.005(5)
C38 0.022(7) 0.027(6) 0.019(6) -0.003(5) 0.007(4) 0.000(5)
C39 0.024(7) 0.029(6) 0.025(6) 0.001(5) 0.001(5) -0.010(6)
C40 0.025(7) 0.026(6) 0.017(6) 0.006(5) 0.000(4) 0.000(5)
C41 0.019(6) 0.021(6) 0.017(5) 0.005(5) 0.007(4) -0.009(5)
C42 0.025(7) 0.021(6) 0.023(6) -0.005(5) 0.007(5) -0.007(5)
C43 0.032(8) 0.026(7) 0.024(6) 0.001(5) 0.007(5) 0.011(6)
C44 0.037(8) 0.015(6) 0.041(7) -0.010(5) -0.008(6) 0.010(6)
C45 0.068(12) 0.029(8) 0.042(8) 0.003(6) -0.018(7) 0.007(7)
C46 0.076(12) 0.045(9) 0.030(8) -0.003(7) -0.014(7) 0.002(8)
C47 0.099(15) 0.056(10) 0.033(8) -0.009(7) -0.029(8) 0.047(10)
C48 0.091(14) 0.080(13) 0.048(9) 0.037(9) 0.035(9) 0.058(11)
C49 0.052(10) 0.090(13) 0.042(9) 0.018(8) 0.008(7) 0.026(10)
C51 0.043(8) 0.015(6) 0.029(7) 0.000(5) -0.006(6) 0.008(6)
C52 0.031(8) 0.030(7) 0.028(7) 0.005(5) 0.006(5) 0.012(6)
C53 0.038(8) 0.047(9) 0.023(7) 0.004(6) 0.000(5) 0.006(7)
C54 0.076(12) 0.050(9) 0.016(6) 0.005(6) 0.006(7) 0.019(8)
C55 0.045(9) 0.056(10) 0.028(7) 0.007(6) -0.008(6) 0.024(8)
C56 0.053(9) 0.035(7) 0.015(6) 0.006(5) 0.006(5) 0.026(7)
C57 0.021(7) 0.011(5) 0.028(6) 0.003(4) 0.010(5) -0.004(5)
C58 0.025(7) 0.028(7) 0.027(6) -0.008(5) 0.002(5) -0.007(6)
C59 0.033(8) 0.019(6) 0.030(7) -0.008(5) 0.007(5) 0.005(5)
C60 0.035(8) 0.029(7) 0.054(8) -0.011(6) 0.022(6) 0.005(6)
C61 0.021(7) 0.031(7) 0.045(8) 0.001(6) 0.013(5) 0.020(6)
C62 0.045(8) 0.022(7) 0.046(8) -0.008(6) 0.004(6) 0.023(6)
C63 0.025(7) 0.016(6) 0.039(7) 0.011(5) -0.004(5) -0.011(5)
C64 0.015(6) 0.024(6) 0.022(6) 0.001(5) 0.004(4) 0.007(5)
C65 0.029(7) 0.022(6) 0.037(7) -0.013(5) 0.014(5) -0.007(6)
C66 0.042(8) 0.016(6) 0.035(7) 0.011(5) 0.008(5) -0.001(6)
C67 0.047(9) 0.033(8) 0.059(10) 0.006(7) -0.015(7) -0.017(7)
C68 0.043(9) 0.025(7) 0.065(10) -0.010(7) -0.007(7) -0.010(6)
C69 0.050(9) 0.028(7) 0.029(7) -0.012(6) -0.008(6) 0.005(7)
C70 0.017(6) 0.016(6) 0.037(7) -0.003(5) -0.008(5) -0.001(5)

loop_
_atom_type_symbol
_atom_type_description
_atom_type_scat_dispersion_real
_atom_type_scat_dispersion_imag
_atom_type_scat_source
C C 0.0033 0.0016 'International Tables Vol C Tables 4.2.6.8 and 6.1.1.4'
H H 0.0000 0.0000 'International Tables Vol C Tables 4.2.6.8 and 6.1.1.4'
N N 0.0061 0.0033 'International Tables Vol C Tables 4.2.6.8 and 6.1.1.4'
O O 0.0106 0.0060 'International Tables Vol C Tables 4.2.6.8 and 6.1.1.4'
Cl Cl 0.1484 0.1585 'International Tables Vol C Tables 4.2.6.8 and 6.1.1.4'
Ni Ni 0.3393 1.1124 'International Tables Vol C Tables 4.2.6.8 and 6.1.1.4'

loop_
_geom_angle_atom_site_label_1
_geom_angle_atom_site_label_2
_geom_angle_atom_site_label_3
_geom_angle
O2 Ni1 N1 82.4(3)
O2 Ni1 O1 77.7(3)
N1 Ni1 O1 160.0(3)
O2 Ni1 O3 172.8(3)
N1 Ni1 O3 101.7(3)
O1 Ni1 O3 98.0(3)
O2 Ni1 N2 94.9(3)
N1 Ni1 N2 84.5(3)
O1 Ni1 N2 97.7(3)
O3 Ni1 N2 91.3(3)
O2 Ni1 O7 85.4(3)
N1 Ni1 O7 82.9(3)
O1 Ni1 O7 94.8(3)
O3 Ni1 O7 89.2(3)
N2 Ni1 O7 167.3(3)
O2 Ni1 Ni3 45.8(2)
N1 Ni1 Ni3 66.8(2)
O1 Ni1 Ni3 98.1(2)
O3 Ni1 Ni3 130.4(2)
N2 Ni1 Ni3 132.1(3)
O7 Ni1 Ni3 42.8(2)
O4 Ni2 N3 160.1(3)
O4 Ni2 O5 79.5(3)
N3 Ni2 O5 83.1(3)
O4 Ni2 N5 94.2(3)
N3 Ni2 N5 95.4(3)
O5 Ni2 N5 90.3(3)
O4 Ni2 N6 97.8(3)
N3 Ni2 N6 101.0(3)
O5 Ni2 N6 169.4(3)
N5 Ni2 N6 79.7(3)
O4 Ni2 N4 92.4(3)
N3 Ni2 N4 80.0(3)
O5 Ni2 N4 95.9(3)
N5 Ni2 N4 171.7(4)
N6 Ni2 N4 94.4(4)
O7 Ni3 O15 89.7(3)
O7 Ni3 O9 168.6(3)
O15 Ni3 O9 86.5(3)
O7 Ni3 O6 81.5(3)
O15 Ni3 O6 170.7(3)
O9 Ni3 O6 101.5(3)
O7 Ni3 O2 87.3(3)
O15 Ni3 O2 79.1(3)
O9 Ni3 O2 81.4(3)
O6 Ni3 O2 97.2(3)
O7 Ni3 O10 109.7(3)
O15 Ni3 O10 92.1(3)
O9 Ni3 O10 81.2(3)
O6 Ni3 O10 93.8(3)
O2 Ni3 O10 161.0(3)
O7 Ni3 Ni4 123.2(2)
O15 Ni3 Ni4 58.3(2)
O9 Ni3 Ni4 46.2(2)
O6 Ni3 Ni4 124.6(2)
O2 Ni3 Ni4 44.74(19)
O10 Ni3 Ni4 116.4(2)
O7 Ni3 Ni1 46.8(2)
O15 Ni3 Ni1 68.7(2)
O9 Ni3 Ni1 121.9(2)
O6 Ni3 Ni1 102.7(2)
O2 Ni3 Ni1 43.8(2)
O10 Ni3 Ni1 147.2(2)
Ni4 Ni3 Ni1 76.84(5)
O20 Ni4 O19 81.8(3)
O20 Ni4 O2 97.7(3)
O19 Ni4 O2 156.3(3)
O20 Ni4 O5 98.2(3)
O19 Ni4 O5 108.1(3)
O2 Ni4 O5 95.4(3)
O20 Ni4 O9 173.2(3)
O19 Ni4 O9 94.3(3)
O2 Ni4 O9 83.7(3)
O5 Ni4 O9 88.2(3)
O20 Ni4 Ni3 131.3(2)
O19 Ni4 Ni3 116.2(2)
O2 Ni4 Ni3 47.7(2)
O5 Ni4 Ni3 115.5(2)
O9 Ni4 Ni3 46.0(2)
O12 Ni5 O8 176.4(3)
O12 Ni5 O9 98.8(3)
O8 Ni5 O9 81.1(3)
O12 Ni5 O11 81.1(3)
O8 Ni5 O11 99.2(3)
O9 Ni5 O11 175.4(3)
O12 Ni5 O10 90.0(3)
O8 Ni5 O10 93.6(3)
O9 Ni5 O10 80.3(3)
O11 Ni5 O10 95.1(3)
O12 Ni5 O23 80.2(3)
O8 Ni5 O23 96.2(3)
O9 Ni5 O23 91.4(3)
O11 Ni5 O23 93.0(3)
O10 Ni5 O23 166.1(3)
O15 Ni6 O18 82.2(3)
O15 Ni6 O16 157.1(3)
O18 Ni6 O16 98.1(3)
O15 Ni6 O22 106.6(3)
O18 Ni6 O22 96.4(3)
O16 Ni6 O22 96.1(3)
O15 Ni6 O12 94.1(3)
O18 Ni6 O12 174.7(3)
O16 Ni6 O12 83.9(3)
O22 Ni6 O12 88.3(3)
O15 Ni6 Ni7 116.8(2)
O18 Ni6 Ni7 132.6(2)
O16 Ni6 Ni7 47.7(2)
O22 Ni6 Ni7 116.0(2)
O12 Ni6 Ni7 46.1(2)
O14 Ni7 O19 89.9(3)
O14 Ni7 O12 167.1(3)
O19 Ni7 O12 86.2(3)
O14 Ni7 O13 81.1(3)
O19 Ni7 O13 170.6(3)
O12 Ni7 O13 101.9(3)
O14 Ni7 O16 86.1(3)
O19 Ni7 O16 77.9(3)
O12 Ni7 O16 81.0(3)
O13 Ni7 O16 98.4(3)
O14 Ni7 O23 111.5(3)
O19 Ni7 O23 94.4(3)
O12 Ni7 O23 81.1(3)
O13 Ni7 O23 91.7(3)
O16 Ni7 O23 160.9(3)
O14 Ni7 Ni6 122.1(2)
O19 Ni7 Ni6 57.6(2)
O12 Ni7 Ni6 46.0(2)
O13 Ni7 Ni6 125.3(2)
O16 Ni7 Ni6 44.34(19)
O23 Ni7 Ni6 116.9(2)
O14 Ni7 Ni9 46.1(2)
O19 Ni7 Ni9 68.24(19)
O12 Ni7 Ni9 121.2(2)
O13 Ni7 Ni9 103.1(2)
O16 Ni7 Ni9 43.3(2)
O23 Ni7 Ni9 148.9(2)
Ni6 Ni7 Ni9 76.41(5)
O21 Ni8 N18 161.0(3)
O21 Ni8 N14 92.4(3)
N18 Ni8 N14 95.8(3)
O21 Ni8 O22 80.2(3)
N18 Ni8 O22 82.7(3)
N14 Ni8 O22 89.7(3)
O21 Ni8 N13 98.6(3)
N18 Ni8 N13 99.7(3)
N14 Ni8 N13 79.8(4)
O22 Ni8 N13 169.4(3)
O21 Ni8 N17 92.8(3)
N18 Ni8 N17 80.9(3)
N14 Ni8 N17 172.8(4)
O22 Ni8 N17 96.2(3)
N13 Ni8 N17 94.4(3)
O16 Ni9 N10 81.5(3)
O16 Ni9 O17 171.7(3)
N10 Ni9 O17 104.8(3)
O16 Ni9 O24 78.3(3)
N10 Ni9 O24 159.8(3)
O17 Ni9 O24 95.3(3)
O16 Ni9 N9 95.2(3)
N10 Ni9 N9 83.4(3)
O17 Ni9 N9 90.9(3)
O24 Ni9 N9 97.9(3)
O16 Ni9 O14 85.3(3)
N10 Ni9 O14 83.7(3)
O17 Ni9 O14 90.0(3)
O24 Ni9 O14 95.1(3)
N9 Ni9 O14 166.9(3)
O16 Ni9 Ni7 45.4(2)
N10 Ni9 Ni7 66.8(2)
O17 Ni9 Ni7 131.9(2)
O24 Ni9 Ni7 98.7(2)
N9 Ni9 Ni7 131.8(3)
O14 Ni9 Ni7 43.1(2)
O57 Cl2 O55 136.0(13)
O57 Cl2 O54 111.6(16)
O55 Cl2 O54 99.6(16)
O57 Cl2 O56 108.6(15)
O55 Cl2 O56 105.4(16)
O54 Cl2 O56 82.5(16)
C15 O1 Ni1 111.8(7)
N5 O2 Ni4 116.1(5)
N5 O2 Ni1 114.8(5)
Ni4 O2 Ni1 125.9(3)
N5 O2 Ni3 111.6(5)
Ni4 O2 Ni3 87.6(3)
Ni1 O2 Ni3 90.4(3)
C64 O4 Ni2 114.6(7)
N19 O5 Ni4 119.7(6)
N19 O5 Ni2 108.6(5)
Ni4 O5 Ni2 103.7(3)
C22 O6 Ni3 111.2(7)
N7 O7 Ni3 107.5(5)
N7 O7 Ni1 112.8(5)
Ni3 O7 Ni1 90.3(3)
C8 O8 Ni5 109.3(6)
N3 O9 Ni5 111.0(5)
N3 O9 Ni3 105.4(5)
Ni5 O9 Ni3 103.0(3)
N3 O9 Ni4 112.6(5)
Ni5 O9 Ni4 130.1(3)
Ni3 O9 Ni4 87.8(3)
Ni3 O10 Ni5 94.1(3)
Ni3 O10 H10A 112.9
Ni5 O10 H10A 112.9
Ni3 O10 H10B 112.9
Ni5 O10 H10B 112.9
H10A O10 H10B 110.3
C36 O11 Ni5 110.4(7)
N18 O12 Ni5 110.8(5)
N18 O12 Ni6 112.5(5)
Ni5 O12 Ni6 130.5(4)
N18 O12 Ni7 105.4(5)
Ni5 O12 Ni7 102.8(3)
Ni6 O12 Ni7 87.8(3)
C43 O13 Ni7 109.4(8)
N12 O14 Ni7 108.5(6)
N12 O14 Ni9 116.2(6)
Ni7 O14 Ni9 90.7(3)
N1 O15 Ni6 111.1(5)
N1 O15 Ni3 109.3(5)
Ni6 O15 Ni3 139.4(4)
N14 O16 Ni6 115.0(5)
N14 O16 Ni9 114.3(5)
Ni6 O16 Ni9 126.6(3)
N14 O16 Ni7 112.5(5)
Ni6 O16 Ni7 88.0(3)
Ni9 O16 Ni7 91.3(3)
C1 O18 Ni6 111.2(6)
N10 O19 Ni4 110.9(5)
N10 O19 Ni7 110.2(5)
Ni4 O19 Ni7 138.9(4)
C29 O20 Ni4 109.4(7)
C57 O21 Ni8 113.3(7)
N16 O22 Ni6 117.6(6)
N16 O22 Ni8 106.8(5)
Ni6 O22 Ni8 103.7(3)
Ni7 O23 Ni5 94.0(3)
Ni7 O23 H23A 112.9
Ni5 O23 H23A 112.9
Ni7 O23 H23B 112.9
Ni5 O23 H23B 112.9
H23A O23 H23B 110.3
C50 O24 Ni9 110.3(6)
C80 O61 H61A 109.5
C81 O64 H64 109.5
C1 N1 O15 113.2(8)
C1 N1 Ni1 128.0(7)
O15 N1 Ni1 113.9(6)
C3 N2 Ni1 112.7(7)
C3 N2 H2A 109.0
Ni1 N2 H2A 109.0
C3 N2 H2B 109.0
Ni1 N2 H2B 109.0
H2A N2 H2B 107.8
C8 N3 O9 112.0(8)
C8 N3 Ni2 130.5(7)
O9 N3 Ni2 117.2(6)
C14 N4 Ni2 108.7(7)
C14 N4 H4A 109.9
Ni2 N4 H4A 109.9
C14 N4 H4B 109.9
Ni2 N4 H4B 109.9
H4A N4 H4B 108.3
C15 N5 O2 111.0(8)
C15 N5 Ni2 134.7(7)
O2 N5 Ni2 114.0(6)
C21 N6 Ni2 115.1(7)
C21 N6 H6A 108.5
Ni2 N6 H6A 108.5
C21 N6 H6B 108.5
Ni2 N6 H6B 108.5
H6A N6 H6B 107.5
C22 N7 O7 119.4(9)
C22 N7 H7A 120.3
O7 N7 H7A 120.3
C24 N8 H8A 120.0
C24 N8 H8B 120.0
H8A N8 H8B 120.0
C35 N9 Ni9 113.6(7)
C35 N9 H9A 108.8
Ni9 N9 H9A 108.8
C35 N9 H9B 108.8
Ni9 N9 H9B 108.8
H9A N9 H9B 107.7
C29 N10 O19 111.4(8)
C29 N10 Ni9 130.6(7)
O19 N10 Ni9 113.5(5)
C45 N11 H11A 120.0
C45 N11 H11B 120.0
H11A N11 H11B 120.0
C43 N12 O14 117.1(10)
C43 N12 H12A 121.4
O14 N12 H12A 121.4
C52 N13 Ni8 112.9(8)
C52 N13 H13A 109.0
Ni8 N13 H13A 109.0
C52 N13 H13B 109.0
Ni8 N13 H13B 109.0
H13A N13 H13B 107.8
C50 N14 O16 110.9(9)
C50 N14 Ni8 134.5(7)
O16 N14 Ni8 114.1(6)
C59 N15 H15A 120.0
C59 N15 H15B 120.0
H15A N15 H15B 120.0
C57 N16 O22 119.6(8)
C57 N16 H16A 120.2
O22 N16 H16A 120.2
C42 N17 Ni8 107.8(7)
C42 N17 H17A 110.1
Ni8 N17 H17A 110.1
C42 N17 H17B 110.1
Ni8 N17 H17B 110.1
H17A N17 H17B 108.5
C36 N18 O12 111.6(8)
C36 N18 Ni8 130.8(7)
O12 N18 Ni8 117.4(6)
C64 N19 O5 117.9(8)
C64 N19 H19A 121.0
O5 N19 H19A 121.0
C70 N20 H20A 120.0
C70 N20 H20B 120.0
H20A N20 H20B 120.0
O18 C1 N1 121.7(10)
O18 C1 C2 120.6(9)
N1 C1 C2 117.6(10)
C7 C2 C3 116.9(10)
C7 C2 C1 122.1(10)
C3 C2 C1 120.8(10)
C4 C3 N2 121.3(11)
C4 C3 C2 119.2(11)
N2 C3 C2 119.4(10)
C3 C4 C5 121.1(11)
C3 C4 H4 119.4
C5 C4 H4 119.4
C6 C5 C4 119.2(12)
C6 C5 H5 120.4
C4 C5 H5 120.4
C7 C6 C5 119.7(12)
C7 C6 H6 120.2
C5 C6 H6 120.2
C6 C7 C2 123.8(11)
C6 C7 H7 118.1
C2 C7 H7 118.1
N3 C8 O8 125.6(9)
N3 C8 C9 118.2(10)
O8 C8 C9 115.9(10)
C10 C9 C14 119.4(10)
C10 C9 C8 121.6(10)
C14 C9 C8 119.0(10)
C9 C10 C11 121.8(11)
C9 C10 H10 119.1
C11 C10 H10 119.1
C10 C11 C12 119.4(11)
C10 C11 H11 120.3
C12 C11 H11 120.3
C13 C12 C11 119.2(10)
C13 C12 H12 120.4
C11 C12 H12 120.4
C12 C13 C14 122.1(10)
C12 C13 H13 118.9
C14 C13 H13 118.9
C13 C14 N4 121.4(10)
C13 C14 C9 118.0(10)
N4 C14 C9 120.6(9)
O1 C15 N5 124.7(10)
O1 C15 C16 120.9(10)
N5 C15 C16 114.3(10)
C17 C16 C21 117.1(9)
C17 C16 C15 119.8(10)
C21 C16 C15 123.2(10)
C18 C17 C16 122.1(11)
C18 C17 H17 118.9
C16 C17 H17 118.9
C19 C18 C17 120.2(12)
C19 C18 H18 119.9
C17 C18 H18 119.9
C18 C19 C20 121.5(11)
C18 C19 H19 119.3
C20 C19 H19 119.3
C21 C20 C19 118.3(12)
C21 C20 H20 120.8
C19 C20 H20 120.8
C20 C21 N6 119.9(11)
C20 C21 C16 120.5(11)
N6 C21 C16 119.3(9)
O6 C22 N7 120.3(10)
O6 C22 C23 124.1(11)
N7 C22 C23 115.5(11)
C28 C23 C24 119.5(10)
C28 C23 C22 119.7(10)
C24 C23 C22 120.7(11)
C25 C24 C23 117.4(12)
C25 C24 N8 118.8(12)
C23 C24 N8 123.7(11)
C24 C25 C26 123.1(12)
C24 C25 H25 118.5
C26 C25 H25 118.5
C27 C26 C25 120.1(12)
C27 C26 H26 120.0
C25 C26 H26 120.0
C26 C27 C28 117.3(15)
C26 C27 H27 121.4
C28 C27 H27 121.4
C23 C28 C27 122.6(13)
C23 C28 H28 118.7
C27 C28 H28 118.7
O20 C29 N10 126.1(10)
O20 C29 C30 118.6(10)
N10 C29 C30 115.3(9)
C35 C30 C31 119.0(10)
C35 C30 C29 121.9(10)
C31 C30 C29 118.9(9)
C30 C31 C32 122.4(11)
C30 C31 H31 118.8
C32 C31 H31 118.8
C33 C32 C31 116.7(12)
C33 C32 H32 121.7
C31 C32 H32 121.7
C32 C33 C34 122.3(12)
C32 C33 H33 118.8
C34 C33 H33 118.8
C33 C34 C35 119.4(11)
C33 C34 H34 120.3
C35 C34 H34 120.3
C30 C35 C34 119.9(11)
C30 C35 N9 120.5(10)
C34 C35 N9 119.6(10)
O11 C36 N18 125.4(9)
O11 C36 C37 118.7(10)
N18 C36 C37 115.8(9)
C38 C37 C42 120.3(10)
C38 C37 C36 119.6(9)
C42 C37 C36 119.9(9)
C37 C38 C39 121.8(10)
C37 C38 H38 119.1
C39 C38 H38 119.1
C40 C39 C38 119.4(11)
C40 C39 H39 120.3
C38 C39 H39 120.3
C39 C40 C41 120.7(10)
C39 C40 H40 119.7
C41 C40 H40 119.7
C40 C41 C42 120.2(10)
C40 C41 H41 119.9
C42 C41 H41 119.9
C41 C42 C37 117.6(10)
C41 C42 N17 120.7(9)
C37 C42 N17 121.2(9)
O13 C43 N12 123.2(11)
O13 C43 C44 121.4(11)
N12 C43 C44 115.3(10)
C45 C44 C49 121.9(13)
C45 C44 C43 120.3(12)
C49 C44 C43 117.8(12)
C44 C45 C46 117.8(15)
C44 C45 N11 124.4(12)
C46 C45 N11 117.5(15)
C47 C46 C45 121.3(16)
C47 C46 H46 119.3
C45 C46 H46 119.3
C46 C47 C48 120.1(14)
C46 C47 H47 119.9
C48 C47 H47 119.9
C49 C48 C47 121.2(15)
C49 C48 H48 119.4
C47 C48 H48 119.4
C48 C49 C44 117.4(16)
C48 C49 H49 121.3
C44 C49 H49 121.3
N14 C50 O24 126.0(9)
N14 C50 C51 116.4(10)
O24 C50 C51 117.5(9)
C56 C51 C52 120.8(11)
C56 C51 C50 120.1(12)
C52 C51 C50 119.1(10)
N13 C52 C53 121.4(12)
N13 C52 C51 121.9(11)
C53 C52 C51 116.6(11)
C54 C53 C52 120.8(13)
C54 C53 H53 119.6
C52 C53 H53 119.6
C53 C54 C55 123.3(13)
C53 C54 H54 118.3
C55 C54 H54 118.3
C54 C55 C56 116.9(13)
C54 C55 H55 121.6
C56 C55 H55 121.6
C51 C56 C55 121.4(14)
C51 C56 H56 119.3
C55 C56 H56 119.3
O21 C57 N16 119.0(10)
O21 C57 C58 124.0(10)
N16 C57 C58 117.0(10)
C63 C58 C59 121.1(11)
C63 C58 C57 121.5(10)
C59 C58 C57 117.3(10)
N15 C59 C58 126.9(11)
N15 C59 C60 119.7(11)
C58 C59 C60 113.4(11)
C61 C60 C59 124.0(12)
C61 C60 H60 118.0
C59 C60 H60 118.0
C62 C61 C60 119.6(11)
C62 C61 H61 120.2
C60 C61 H61 120.2
C61 C62 C63 121.3(11)
C61 C62 H62 119.4
C63 C62 H62 119.4
C58 C63 C62 120.4(11)
C58 C63 H63 119.8
C62 C63 H63 119.8
O4 C64 N19 118.8(10)
O4 C64 C65 124.3(10)
N19 C64 C65 116.9(10)
C66 C65 C70 118.7(11)
C66 C65 C64 123.3(11)
C70 C65 C64 117.9(10)
C65 C66 C67 123.2(12)
C65 C66 H66 118.4
C67 C66 H66 118.4
C68 C67 C66 115.9(12)
C68 C67 H67 122.1
C66 C67 H67 122.1
C69 C68 C67 123.2(13)
C69 C68 H68 118.4
C67 C68 H68 118.4
C68 C69 C70 122.4(12)
C68 C69 H69 118.8
C70 C69 H69 118.8
N20 C70 C69 118.7(11)
N20 C70 C65 124.8(10)
C69 C70 C65 116.5(11)
O61 C80 H80A 109.5
O61 C80 H80B 109.5
H80A C80 H80B 109.5
O61 C80 H80C 109.5
H80A C80 H80C 109.5
H80B C80 H80C 109.5
O64 C81 H81A 109.5
O64 C81 H81B 109.5
H81A C81 H81B 109.5
O64 C81 H81C 109.5
H81A C81 H81C 109.5
H81B C81 H81C 109.5
O50 Cl1 O53 150(2)
O50 Cl1 O52 91.2(14)
O53 Cl1 O52 112(2)
O50 Cl1 O51 100.8(16)
O53 Cl1 O51 94.8(19)
O52 Cl1 O51 100.4(15)

loop_
_geom_bond_atom_site_label_1
_geom_bond_atom_site_label_2
_geom_bond_distance
Ni1 O2 2.034(8)
Ni1 N1 2.035(9)
Ni1 O1 2.046(7)
Ni1 O3 2.052(8)
Ni1 N2 2.110(9)
Ni1 O7 2.145(7)
Ni1 Ni3 2.940(2)
Ni2 O4 2.042(7)
Ni2 N3 2.051(9)
Ni2 O5 2.059(7)
Ni2 N5 2.061(9)
Ni2 N6 2.119(9)
Ni2 N4 2.170(9)
Ni3 O7 1.999(7)
Ni3 O15 2.046(7)
Ni3 O9 2.048(8)
Ni3 O6 2.048(7)
Ni3 O2 2.108(7)
Ni3 O10 2.111(7)
Ni3 Ni4 2.847(2)
Ni4 O20 1.967(7)
Ni4 O19 1.979(7)
Ni4 O2 2.006(7)
Ni4 O5 2.028(7)
Ni4 O9 2.057(8)
Ni5 O12 1.982(7)
Ni5 O8 1.986(7)
Ni5 O9 1.987(8)
Ni5 O11 1.996(7)
Ni5 O10 2.204(8)
Ni5 O23 2.204(8)
Ni6 O15 1.960(7)
Ni6 O18 1.970(7)
Ni6 O16 1.988(7)
Ni6 O22 2.023(7)
Ni6 O12 2.047(8)
Ni6 Ni7 2.842(2)
Ni7 O14 2.017(8)
Ni7 O19 2.036(7)
Ni7 O12 2.051(8)
Ni7 O13 2.053(8)
Ni7 O16 2.103(7)
Ni7 O23 2.105(7)
Ni7 Ni9 2.950(2)
Ni8 O21 2.038(7)
Ni8 N18 2.049(9)
Ni8 N14 2.051(10)
Ni8 O22 2.066(7)
Ni8 N13 2.107(9)
Ni8 N17 2.143(10)
Ni9 O16 2.023(7)
Ni9 N10 2.034(8)
Ni9 O17 2.041(8)
Ni9 O24 2.071(7)
Ni9 N9 2.099(10)
Ni9 O14 2.127(8)
Cl2 O57 1.52(2)
Cl2 O55 1.53(3)
Cl2 O54 1.62(4)
Cl2 O56 1.69(3)
O1 C15 1.293(13)
O2 N5 1.404(10)
O4 C64 1.234(13)
O5 N19 1.380(11)
O6 C22 1.262(14)
O7 N7 1.416(10)
O8 C8 1.324(13)
O9 N3 1.451(10)
O10 H10A 0.9900
O10 H10B 0.9900
O11 C36 1.278(13)
O12 N18 1.457(11)
O13 C43 1.241(14)
O14 N12 1.380(11)
O15 N1 1.409(11)
O16 N14 1.437(10)
O18 C1 1.289(12)
O19 N10 1.407(11)
O20 C29 1.270(12)
O21 C57 1.270(13)
O22 N16 1.406(11)
O23 H23A 0.9900
O23 H23B 0.9900
O24 C50 1.305(13)
O61 C80 1.51(3)
O61 H61A 0.8400
O64 C81 1.42(2)
O64 H64 0.8400
N1 C1 1.337(14)
N2 C3 1.438(14)
N2 H2A 0.9200
N2 H2B 0.9200
N3 C8 1.254(14)
N4 C14 1.397(14)
N4 H4A 0.9200
N4 H4B 0.9200
N5 C15 1.307(14)
N6 C21 1.415(14)
N6 H6A 0.9200
N6 H6B 0.9200
N7 C22 1.306(15)
N7 H7A 0.8800
N8 C24 1.377(17)
N8 H8A 0.8800
N8 H8B 0.8800
N9 C35 1.424(14)
N9 H9A 0.9200
N9 H9B 0.9200
N10 C29 1.303(14)
N11 C45 1.40(2)
N11 H11A 0.8800
N11 H11B 0.8800
N12 C43 1.326(15)
N12 H12A 0.8800
N13 C52 1.394(14)
N13 H13A 0.9200
N13 H13B 0.9200
N14 C50 1.286(13)
N15 C59 1.340(15)
N15 H15A 0.8800
N15 H15B 0.8800
N16 C57 1.331(13)
N16 H16A 0.8800
N17 C42 1.428(14)
N17 H17A 0.9200
N17 H17B 0.9200
N18 C36 1.293(14)
N19 C64 1.376(14)
N19 H19A 0.8800
N20 C70 1.356(14)
N20 H20A 0.8800
N20 H20B 0.8800
C1 C2 1.464(15)
C2 C7 1.367(15)
C2 C3 1.451(16)
C3 C4 1.372(16)
C4 C5 1.406(16)
C4 H4 0.9500
C5 C6 1.378(17)
C5 H5 0.9500
C6 C7 1.363(17)
C6 H6 0.9500
C7 H7 0.9500
C8 C9 1.488(14)
C9 C10 1.348(16)
C9 C14 1.439(15)
C10 C11 1.377(15)
C10 H10 0.9500
C11 C12 1.413(16)
C11 H11 0.9500
C12 C13 1.354(15)
C12 H12 0.9500
C13 C14 1.386(14)
C13 H13 0.9500
C15 C16 1.491(15)
C16 C17 1.381(15)
C16 C21 1.439(15)
C17 C18 1.364(15)
C17 H17 0.9500
C18 C19 1.334(18)
C18 H18 0.9500
C19 C20 1.419(18)
C19 H19 0.9500
C20 C21 1.365(16)
C20 H20 0.9500
C22 C23 1.501(15)
C23 C28 1.347(17)
C23 C24 1.373(16)
C24 C25 1.360(17)
C25 C26 1.373(19)
C25 H25 0.9500
C26 C27 1.33(2)
C26 H26 0.9500
C27 C28 1.405(18)
C27 H27 0.9500
C28 H28 0.9500
C29 C30 1.523(15)
C30 C35 1.379(15)
C30 C31 1.390(17)
C31 C32 1.397(17)
C31 H31 0.9500
C32 C33 1.375(17)
C32 H32 0.9500
C33 C34 1.389(17)
C33 H33 0.9500
C34 C35 1.390(16)
C34 H34 0.9500
C36 C37 1.499(14)
C37 C38 1.336(15)
C37 C42 1.427(14)
C38 C39 1.380(15)
C38 H38 0.9500
C39 C40 1.364(15)
C39 H39 0.9500
C40 C41 1.389(15)
C40 H40 0.9500
C41 C42 1.394(14)
C41 H41 0.9500
C43 C44 1.543(16)
C44 C45 1.353(19)
C44 C49 1.410(19)
C45 C46 1.390(18)
C46 C47 1.31(2)
C46 H46 0.9500
C47 C48 1.40(2)
C47 H47 0.9500
C48 C49 1.33(2)
C48 H48 0.9500
C49 H49 0.9500
C50 C51 1.491(15)
C51 C56 1.378(17)
C51 C52 1.462(18)
C52 C53 1.397(16)
C53 C54 1.379(18)
C53 H53 0.9500
C54 C55 1.40(2)
C54 H54 0.9500
C55 C56 1.411(16)
C55 H55 0.9500
C56 H56 0.9500
C57 C58 1.461(15)
C58 C63 1.375(16)
C58 C59 1.420(16)
C59 C60 1.447(16)
C60 C61 1.358(17)
C60 H60 0.9500
C61 C62 1.311(17)
C61 H61 0.9500
C62 C63 1.400(17)
C62 H62 0.9500
C63 H63 0.9500
C64 C65 1.455(16)
C65 C66 1.358(15)
C65 C70 1.439(16)
C66 C67 1.413(17)
C66 H66 0.9500
C67 C68 1.349(18)
C67 H67 0.9500
C68 C69 1.345(18)
C68 H68 0.9500
C69 C70 1.380(16)
C69 H69 0.9500
C80 H80A 0.9800
C80 H80B 0.9800
C80 H80C 0.9800
C81 H81A 0.9800
C81 H81B 0.9800
C81 H81C 0.9800
Cl1 O50 1.513(10)
Cl1 O53 1.525(10)
Cl1 O52 1.528(10)
Cl1 O51 1.530(10)
